data_1575194
loop_
_publ_author_name
'Cui, Hao'
'Chen, Xiang'
'She, Xiong'
'Su, Wen-Xin'
'Chen, Shi-Chao'
'Zhang, Xiao'

_publ_section_title
;
 A pair of strongly reductive and oxidative photocatalysts for the general
 upcycling of biomass derivatives and plastic wastes.
;
_journal_issue 35
_journal_name_full 'Chemical science'
_journal_page_first 16070
_journal_page_last 16080
_journal_paper_doi 10.1039/d5sc03457d
_journal_volume 16
_journal_year 2025
_chemical_formula_moiety 'C26 H14 O7 S3, C3 H7 N O'
_chemical_formula_sum 'C29 H21 N O8 S3'
_chemical_formula_weight 607.65
_space_group_crystal_system monoclinic
_space_group_IT_number 14
_space_group_name_Hall '-P 2ybc'
_space_group_name_H-M_alt 'P 1 21/c 1'
_atom_sites_solution_hydrogens geom
_atom_sites_solution_primary dual
_audit_creation_date 2024-12-23
_audit_creation_method
;
Olex2 1.5
(compiled 2024.02.16 svn.r378c4104 for OlexSys, GUI svn.r6928)
;
_audit_update_record
;
2024-12-23 deposited with the CCDC.	2025-07-22 downloaded from the CCDC.
;
_cell_angle_alpha 90
_cell_angle_beta 108.077(6)
_cell_angle_gamma 90
_cell_formula_units_Z 4
_cell_length_a 14.4269(8)
_cell_length_b 18.7578(10)
_cell_length_c 10.6226(5)
_cell_measurement_reflns_used 3162
_cell_measurement_temperature 299.79(10)
_cell_measurement_theta_max 71.3590
_cell_measurement_theta_min 3.2260
_cell_volume 2732.8(3)
_computing_cell_refinement 'CrysAlisPro 1.171.43.142a (Rigaku OD, 2024)'
_computing_data_collection 'CrysAlisPro 1.171.43.142a (Rigaku OD, 2024)'
_computing_data_reduction 'CrysAlisPro 1.171.43.142a (Rigaku OD, 2024)'
_computing_molecular_graphics 'Olex2 1.5 (Dolomanov et al., 2009)'
_computing_publication_material 'Olex2 1.5 (Dolomanov et al., 2009)'
_computing_structure_refinement 'SHELXL 2018/3 (Sheldrick, 2015)'
_computing_structure_solution 'SHELXT 2018/2 (Sheldrick, 2018)'
_diffrn_ambient_environment air
_diffrn_ambient_temperature 299.79(10)
_diffrn_detector 'Hybrid Pixel Array Detector'
_diffrn_detector_area_resol_mean 10.0000
_diffrn_detector_type HyPix
_diffrn_measured_fraction_theta_full 0.987
_diffrn_measured_fraction_theta_max 0.955
_diffrn_measurement_details
;
List of Runs (angles in degrees, time in seconds):

  # Type    Start    End  Width  t~exp~   \w     \q     \k     \f   Frames
#--------------------------------------------------------------------------
  1  \w     81.00 118.00   0.50    0.50    --   35.79-178.00 -60.00   74
  2  \w     85.00 111.00   0.50    1.50    --  106.69-135.00 136.00   52
  3  \w     81.00 108.00   0.50    1.50    --  106.69-111.00   0.00   54
  4  \w     44.00  72.00   0.50    1.50    --  106.69-111.00   0.00   56
  5  \w     50.00  75.00   0.50    1.50    --  106.69-135.00 -43.00   50
  6  \w     31.00  73.00   0.50    1.50    --  106.69 -61.00 -90.00   84
  7  \w    -45.00  30.00   0.50    0.50    --   35.79 -19.00-180.00  150
  8  \w     26.00  51.00   0.50    1.50    --  106.69 -45.00  30.00   50
  9  \w     27.00  53.00   0.50    1.50    --  106.69 -45.00  90.00   52
 10  \w     29.00  54.00   0.50    1.50    --  106.69 -45.00 120.00   50
 11  \w     27.00  52.00   0.50    1.50    --  106.69 -45.00 150.00   50
 12  \w     88.00 132.00   0.50    1.50    --  106.69 111.00 -60.00   88
 13  \w    102.00 127.00   0.50    1.50    --  106.69 135.00-157.00   50
 14  \w    141.00 168.00   0.50    1.50    --  106.69 111.00 -60.00   54
 15  \w     75.00 148.00   0.50    1.50    --  106.69  61.00  30.00  146
 16  \w     40.00 118.00   0.50    0.50    --   35.79  38.00 -90.00  156
 17  \w     -1.00  31.00   0.50    0.50    --   35.79  38.00 -90.00   64
 18  \w     -1.00  46.00   0.50    0.50    --  -35.79  19.00  30.00   94
 19  \w    -99.00 -20.00   0.50    0.50    --  -35.79 135.00  22.00  158
 20  \w    -52.00 -26.00   0.50    0.50    --  -35.79 135.00-157.00   52
 21  \w    -91.00 -29.00   0.50    1.50    -- -104.50  77.00-120.00  124
 22  \w   -113.00 -68.00   0.50    1.50    -- -104.50 135.00-157.00   90
 23  \w   -150.00-104.00   0.50    1.50    -- -104.50 178.00  30.00   92
 24  \w    -70.00 -45.00   0.50    1.50    -- -104.50 178.00  30.00   50
 25  \w    -97.00 -72.00   0.50    1.50    -- -104.50 135.00  22.00   50
 26  \w   -134.00 -84.00   0.50    1.50    -- -104.50 -95.00-120.00  100
 27  \w   -171.00-141.00   0.50    1.50    -- -104.50 -95.00-120.00   60
 28  \w   -166.00 -69.00   0.50    1.50    -- -104.50-135.00 -43.00  194
 29  \w   -121.00 -83.00   0.50    1.50    -- -104.50-111.00   0.00   76
 30  \w   -172.00-131.00   0.50    1.50    -- -104.50-111.00   0.00   82
 31  \w   -121.00 -85.00   0.50    1.50    -- -104.50-135.00 136.00   72
;
_diffrn_measurement_device 'four-circle diffractometer'
_diffrn_measurement_device_type 'XtaLAB Synergy R, HyPix'
_diffrn_measurement_method '\w scans'
_diffrn_orient_matrix_type 'CrysAlisPro convention (1999,Acta A55,543-557)'
_diffrn_orient_matrix_UB_11 -0.0173438000
_diffrn_orient_matrix_UB_12 -0.0811237000
_diffrn_orient_matrix_UB_13 -0.0046774000
_diffrn_orient_matrix_UB_21 -0.1106283000
_diffrn_orient_matrix_UB_22 0.0127725000
_diffrn_orient_matrix_UB_23 -0.0356999000
_diffrn_orient_matrix_UB_31 -0.0086400000
_diffrn_orient_matrix_UB_32 -0.0004998000
_diffrn_orient_matrix_UB_33 -0.1482620000
_diffrn_radiation_monochromator mirror
_diffrn_radiation_probe x-ray
_diffrn_radiation_type 'Cu K\a'
_diffrn_radiation_wavelength 1.54184
_diffrn_reflns_av_R_equivalents 0.0518
_diffrn_reflns_av_unetI/netI 0.0547
_diffrn_reflns_Laue_measured_fraction_full 0.987
_diffrn_reflns_Laue_measured_fraction_max 0.955
_diffrn_reflns_limit_h_max 17
_diffrn_reflns_limit_h_min -17
_diffrn_reflns_limit_k_max 23
_diffrn_reflns_limit_k_min -21
_diffrn_reflns_limit_l_max 10
_diffrn_reflns_limit_l_min -12
_diffrn_reflns_number 15896
_diffrn_reflns_point_group_measured_fraction_full 0.987
_diffrn_reflns_point_group_measured_fraction_max 0.955
_diffrn_reflns_theta_full 67.684
_diffrn_reflns_theta_max 72.163
_diffrn_reflns_theta_min 3.222
_diffrn_source 'Rotating-anode X-ray tube'
_diffrn_source_type 'PhotonJet R (Cu) X-ray Source'
_exptl_absorpt_coefficient_mu 2.947
_exptl_absorpt_correction_T_max 1.00000
_exptl_absorpt_correction_T_min 0.74452
_exptl_absorpt_correction_type multi-scan
_exptl_absorpt_process_details
;
CrysAlisPro 1.171.43.142a (Rigaku Oxford Diffraction, 2024)
Empirical absorption correction using spherical harmonics,
implemented in SCALE3 ABSPACK scaling algorithm.
;
_exptl_crystal_colour colourless
_exptl_crystal_colour_primary colourless
_exptl_crystal_density_diffrn 1.477
_exptl_crystal_description block
_exptl_crystal_F_000 1256
_exptl_crystal_size_max 0.3
_exptl_crystal_size_mid 0.2
_exptl_crystal_size_min 0.1
_refine_diff_density_max 0.432
_refine_diff_density_min -0.342
_refine_diff_density_rms 0.067
_refine_ls_extinction_method none
_refine_ls_goodness_of_fit_ref 1.078
_refine_ls_hydrogen_treatment constr
_refine_ls_matrix_type full
_refine_ls_number_parameters 373
_refine_ls_number_reflns 5147
_refine_ls_number_restraints 0
_refine_ls_restrained_S_all 1.078
_refine_ls_R_factor_all 0.1046
_refine_ls_R_factor_gt 0.0779
_refine_ls_shift/su_max 0.000
_refine_ls_shift/su_mean 0.000
_refine_ls_structure_factor_coef Fsqd
_refine_ls_weighting_details 'w=1/[\s^2^(Fo^2^)+(0.0978P)^2^+2.8525P] where P=(Fo^2^+2Fc^2^)/3'
_refine_ls_weighting_scheme calc
_refine_ls_wR_factor_gt 0.1993
_refine_ls_wR_factor_ref 0.2163
_reflns_Friedel_coverage 0.000
_reflns_number_gt 3798
_reflns_number_total 5147
_reflns_threshold_expression 'I > 2\s(I)'
_cod_data_source_file d5sc03457d2.cif
_cod_data_source_block cx-1128_auto
_cod_depositor_comments 'Adding full bibliography for 1575193--1575194.cif.'
_cod_database_code 1575194
_shelx_shelxl_version_number 2018/3
_chemical_oxdiff_formula 'C H O N'
_shelx_space_group_comment
;
The symmetry employed for this shelxl refinement is uniquely defined
by the following loop, which should always be used as a source of
symmetry information in preference to the above space-group names.
They are only intended as comments.
;
_shelx_estimated_absorpt_t_max 0.757
_shelx_estimated_absorpt_t_min 0.472
_olex2_refinement_description
;
1. Fixed Uiso
 At 1.2 times of:
  All C(H) groups
 At 1.5 times of:
  All C(H,H,H) groups
2.a Aromatic/amide H refined with riding coordinates:
 C22(H22), C24(H24), C26(H26), C2(H2), C17(H17), C9(H9), C19(H19), C21(H21),
 C11(H11), C23(H23), C3(H3), C13(H13)
2.b Idealised Me refined as rotating group:
 C25(H25A,H25B,H25C), C27(H27A,H27B,H27C), C7(H7A,H7B,H7C)
;
_olex2_submission_special_instructions 'No special instructions were received'
_oxdiff_exptl_absorpt_empirical_details
;
Empirical correction (ABSPACK) includes:
- Absorption correction using spherical harmonics
- Frame scaling
;
_oxdiff_exptl_absorpt_empirical_full_max 1.764
_oxdiff_exptl_absorpt_empirical_full_min 0.513

loop_
_space_group_symop_operation_xyz
'x, y, z'
'-x, y+1/2, -z+1/2'
'-x, -y, -z'
'x, -y-1/2, z-1/2'

loop_
_atom_site_label
_atom_site_type_symbol
_atom_site_fract_x
_atom_site_fract_y
_atom_site_fract_z
_atom_site_U_iso_or_equiv
_atom_site_adp_type
_atom_site_occupancy
_atom_site_site_symmetry_order
_atom_site_calc_flag
_atom_site_refinement_flags_posn
_atom_site_refinement_flags_adp
_atom_site_refinement_flags_occupancy
_atom_site_disorder_assembly
_atom_site_disorder_group
S1 S 0.37598(9) 0.24060(6) 0.41924(12) 0.0530(3) Uani 1 1 d . . . . .
S3 S 0.02273(9) 0.31599(8) 0.61547(12) 0.0632(4) Uani 1 1 d . . . . .
S2 S 0.08155(9) 0.13700(7) 0.58606(12) 0.0620(4) Uani 1 1 d . . . . .
O1 O 0.3515(3) 0.2044(2) 0.2950(4) 0.0705(10) Uani 1 1 d . . . . .
O4 O 0.4572(3) 0.2149(2) 0.5250(4) 0.0749(10) Uani 1 1 d . . . . .
O6 O 0.0938(3) 0.1324(2) 0.7246(4) 0.0732(10) Uani 1 1 d . . . . .
O8 O 0.0299(3) 0.2903(3) 0.7452(4) 0.0861(12) Uani 1 1 d . . . . .
O2 O -0.0143(3) 0.1316(2) 0.4967(4) 0.0846(12) Uani 1 1 d . . . . .
O5 O -0.0658(3) 0.3058(3) 0.5112(4) 0.0810(11) Uani 1 1 d . . . . .
C1 C 0.3090(3) 0.3693(2) 0.4257(4) 0.0485(10) Uani 1 1 d . . . . .
C4 C 0.2217(3) 0.1933(3) 0.5085(4) 0.0508(10) Uani 1 1 d . . . . .
C6 C 0.2715(3) 0.2499(2) 0.4747(4) 0.0478(10) Uani 1 1 d . . . . .
C8 C 0.1217(3) 0.2834(3) 0.5651(4) 0.0497(10) Uani 1 1 d . . . . .
C10 C 0.2502(3) 0.3218(2) 0.4835(4) 0.0478(10) Uani 1 1 d . . . . .
C12 C 0.1487(3) 0.4094(3) 0.5864(4) 0.0544(11) Uani 1 1 d . . . . .
C14 C 0.1423(3) 0.2137(3) 0.5507(4) 0.0512(10) Uani 1 1 d . . . . .
C16 C 0.3829(3) 0.3327(3) 0.3946(5) 0.0533(11) Uani 1 1 d . . . . .
C18 C 0.1770(3) 0.3399(2) 0.5401(4) 0.0492(10) Uani 1 1 d . . . . .
C20 C 0.2331(4) 0.1157(3) 0.5037(4) 0.0568(12) Uani 1 1 d . . . . .
C22 C 0.2970(4) 0.4400(3) 0.3903(5) 0.0570(11) Uani 1 1 d . . . . .
H22 H 0.244245 0.465202 0.400441 0.068 Uiso 1 1 calc R U . . .
C24 C 0.4482(4) 0.3647(3) 0.3405(5) 0.0622(12) Uani 1 1 d . . . . .
H24 H 0.495609 0.338212 0.318894 0.075 Uiso 1 1 calc R U . . .
C26 C 0.1961(4) 0.4745(3) 0.6062(5) 0.0642(13) Uani 1 1 d . . . . .
H26 H 0.255096 0.479763 0.588878 0.077 Uiso 1 1 calc R U . . .
C28 C 0.0635(4) 0.4036(3) 0.6227(5) 0.0608(12) Uani 1 1 d . . . . .
C29 C 0.4406(4) 0.4378(3) 0.3198(5) 0.0625(13) Uani 1 1 d . . . . .
O3 O 0.5787(4) 0.4401(3) 0.2476(7) 0.130(2) Uani 1 1 d . . . . .
C15 C 0.1623(4) 0.0788(3) 0.5435(5) 0.0639(13) Uani 1 1 d . . . . .
C2 C 0.3625(4) 0.4738(3) 0.3399(5) 0.0642(13) Uani 1 1 d . . . . .
H2 H 0.354142 0.521965 0.318761 0.077 Uiso 1 1 calc R U . . .
N1 N 0.2435(4) 0.7153(3) 0.3533(6) 0.0962(17) Uani 1 1 d . . . . .
C17 C 0.1587(5) 0.0063(3) 0.5499(5) 0.0757(16) Uani 1 1 d . . . . .
H17 H 0.111241 -0.016373 0.577937 0.091 Uiso 1 1 calc R U . . .
C9 C 0.3014(5) 0.0754(3) 0.4681(5) 0.0726(15) Uani 1 1 d . . . . .
H9 H 0.349788 0.097670 0.441507 0.087 Uiso 1 1 calc R U . . .
C19 C 0.1552(5) 0.5316(3) 0.6520(6) 0.0790(16) Uani 1 1 d . . . . .
H19 H 0.186789 0.575452 0.663421 0.095 Uiso 1 1 calc R U . . .
C5 C 0.5150(5) 0.4752(4) 0.2703(7) 0.0828(18) Uani 1 1 d . . . . .
C21 C 0.0689(5) 0.5255(4) 0.6813(6) 0.0816(17) Uani 1 1 d . . . . .
H21 H 0.041454 0.565239 0.708260 0.098 Uiso 1 1 calc R U . . .
C11 C 0.0237(5) 0.4604(4) 0.6703(6) 0.0776(16) Uani 1 1 d . . . . .
H11 H -0.032564 0.454728 0.694498 0.093 Uiso 1 1 calc R U . . .
C23 C 0.2972(5) 0.0020(3) 0.4721(6) 0.0825(18) Uani 1 1 d . . . . .
H23 H 0.342341 -0.025026 0.446467 0.099 Uiso 1 1 calc R U . . .
C3 C 0.2269(6) -0.0320(3) 0.5138(6) 0.087(2) Uani 1 1 d . . . . .
H3 H 0.226041 -0.081566 0.517332 0.105 Uiso 1 1 calc R U . . .
O7 O 0.2132(6) 0.5987(4) 0.3164(9) 0.170(3) Uani 1 1 d . . . . .
C25 C 0.5099(6) 0.5536(4) 0.2544(8) 0.111(3) Uani 1 1 d . . . . .
H25A H 0.455028 0.565990 0.179636 0.166 Uiso 1 1 calc R U . . .
H25B H 0.568712 0.570680 0.240483 0.166 Uiso 1 1 calc R U . . .
H25C H 0.502696 0.575129 0.332883 0.166 Uiso 1 1 calc R U . . .
C13 C 0.1972(7) 0.6619(5) 0.2813(10) 0.118(3) Uani 1 1 d . . . . .
H13 H 0.150461 0.671782 0.200591 0.142 Uiso 1 1 calc R U . . .
C27 C 0.2123(10) 0.7870(5) 0.3195(12) 0.170(5) Uani 1 1 d . . . . .
H27A H 0.188243 0.791702 0.224860 0.255 Uiso 1 1 calc R U . . .
H27B H 0.266351 0.818823 0.354297 0.255 Uiso 1 1 calc R U . . .
H27C H 0.161384 0.798711 0.356453 0.255 Uiso 1 1 calc R U . . .
C7 C 0.3084(9) 0.7029(9) 0.4801(12) 0.221(7) Uani 1 1 d . . . . .
H7A H 0.300103 0.655080 0.506888 0.332 Uiso 1 1 calc R U . . .
H7B H 0.295365 0.735967 0.541512 0.332 Uiso 1 1 calc R U . . .
H7C H 0.374071 0.709196 0.478664 0.332 Uiso 1 1 calc R U . . .

loop_
_atom_site_aniso_label
_atom_site_aniso_U_11
_atom_site_aniso_U_22
_atom_site_aniso_U_33
_atom_site_aniso_U_23
_atom_site_aniso_U_13
_atom_site_aniso_U_12
S1 0.0551(6) 0.0531(6) 0.0574(7) 0.0040(5) 0.0269(5) 0.0011(5)
S3 0.0547(7) 0.0843(9) 0.0585(7) 0.0041(6) 0.0289(5) 0.0011(6)
S2 0.0592(7) 0.0686(8) 0.0582(7) 0.0120(6) 0.0183(5) -0.0174(6)
O1 0.093(3) 0.068(2) 0.064(2) -0.0054(17) 0.045(2) -0.0006(19)
O4 0.063(2) 0.078(3) 0.083(3) 0.015(2) 0.0224(19) 0.0100(19)
O6 0.076(2) 0.089(3) 0.062(2) 0.0149(19) 0.0326(18) -0.005(2)
O8 0.093(3) 0.110(3) 0.070(2) 0.014(2) 0.048(2) 0.011(2)
O2 0.065(2) 0.094(3) 0.087(3) 0.020(2) 0.012(2) -0.025(2)
O5 0.054(2) 0.106(3) 0.085(3) 0.002(2) 0.0248(19) -0.003(2)
C1 0.046(2) 0.054(3) 0.047(2) 0.0003(19) 0.0165(18) -0.0035(19)
C4 0.059(3) 0.056(3) 0.038(2) -0.0002(18) 0.0161(19) -0.006(2)
C6 0.051(2) 0.051(2) 0.045(2) 0.0008(18) 0.0197(18) -0.0038(18)
C8 0.046(2) 0.066(3) 0.038(2) 0.0011(19) 0.0151(17) -0.002(2)
C10 0.046(2) 0.054(3) 0.044(2) 0.0021(19) 0.0148(18) -0.0032(19)
C12 0.058(3) 0.062(3) 0.043(2) 0.001(2) 0.015(2) 0.006(2)
C14 0.054(2) 0.061(3) 0.040(2) 0.0054(19) 0.0169(18) -0.011(2)
C16 0.048(2) 0.060(3) 0.053(3) 0.003(2) 0.017(2) -0.004(2)
C18 0.045(2) 0.055(3) 0.050(2) 0.0012(19) 0.0173(19) -0.0002(19)
C20 0.076(3) 0.052(3) 0.043(2) -0.0011(19) 0.019(2) -0.010(2)
C22 0.062(3) 0.051(3) 0.061(3) 0.003(2) 0.023(2) -0.001(2)
C24 0.053(3) 0.073(3) 0.067(3) 0.003(3) 0.028(2) -0.006(2)
C26 0.064(3) 0.065(3) 0.066(3) -0.008(2) 0.024(2) 0.000(2)
C28 0.057(3) 0.080(3) 0.047(2) -0.001(2) 0.018(2) 0.007(2)
C29 0.062(3) 0.069(3) 0.060(3) 0.009(2) 0.024(2) -0.014(2)
O3 0.115(4) 0.117(4) 0.197(6) 0.016(4) 0.104(4) -0.022(3)
C15 0.080(3) 0.061(3) 0.047(3) 0.003(2) 0.016(2) -0.022(3)
C2 0.071(3) 0.056(3) 0.065(3) 0.009(2) 0.021(3) -0.012(2)
N1 0.087(4) 0.088(4) 0.107(4) -0.006(3) 0.022(3) -0.007(3)
C17 0.108(5) 0.057(3) 0.066(3) -0.002(3) 0.031(3) -0.024(3)
C9 0.103(4) 0.055(3) 0.069(3) 0.000(2) 0.042(3) -0.004(3)
C19 0.095(4) 0.065(3) 0.079(4) -0.014(3) 0.031(3) 0.004(3)
C5 0.073(4) 0.094(5) 0.089(4) 0.009(3) 0.037(3) -0.025(3)
C21 0.091(4) 0.082(4) 0.076(4) -0.012(3) 0.034(3) 0.023(3)
C11 0.078(4) 0.093(5) 0.070(4) -0.001(3) 0.035(3) 0.021(3)
C23 0.130(6) 0.057(3) 0.068(4) -0.012(3) 0.042(4) 0.003(3)
C3 0.148(6) 0.046(3) 0.068(4) -0.003(3) 0.033(4) -0.018(4)
O7 0.183(7) 0.085(4) 0.263(9) -0.016(5) 0.099(7) 0.026(4)
C25 0.112(6) 0.090(5) 0.137(7) 0.021(4) 0.049(5) -0.038(4)
C13 0.116(6) 0.104(6) 0.141(8) -0.035(6) 0.050(6) 0.012(5)
C27 0.237(13) 0.079(6) 0.182(11) 0.026(6) 0.048(10) -0.003(7)
C7 0.132(10) 0.33(2) 0.158(11) 0.044(12) -0.026(8) -0.013(11)

loop_
_atom_type_symbol
_atom_type_description
_atom_type_scat_dispersion_real
_atom_type_scat_dispersion_imag
_atom_type_scat_source
C C 0.0181 0.0091 'International Tables Vol C Tables 4.2.6.8 and 6.1.1.4'
H H 0.0000 0.0000 'International Tables Vol C Tables 4.2.6.8 and 6.1.1.4'
N N 0.0311 0.0180 'International Tables Vol C Tables 4.2.6.8 and 6.1.1.4'
O O 0.0492 0.0322 'International Tables Vol C Tables 4.2.6.8 and 6.1.1.4'
S S 0.3331 0.5567 'International Tables Vol C Tables 4.2.6.8 and 6.1.1.4'

loop_
_geom_angle_atom_site_label_1
_geom_angle_atom_site_label_2
_geom_angle_atom_site_label_3
_geom_angle
_geom_angle_site_symmetry_1
_geom_angle_site_symmetry_3
_geom_angle_publ_flag
O1 S1 O4 118.2(2) . . ?
O1 S1 C6 111.0(2) . . ?
O1 S1 C16 109.9(2) . . ?
O4 S1 C6 110.0(2) . . ?
O4 S1 C16 112.2(2) . . ?
C16 S1 C6 92.7(2) . . ?
O8 S3 C8 110.4(2) . . ?
O8 S3 C28 110.7(3) . . ?
O5 S3 O8 119.0(3) . . ?
O5 S3 C8 109.3(2) . . ?
O5 S3 C28 111.8(3) . . ?
C28 S3 C8 92.6(2) . . ?
O6 S2 C14 110.7(2) . . ?
O6 S2 C15 110.3(2) . . ?
O2 S2 O6 117.9(2) . . ?
O2 S2 C14 110.9(2) . . ?
O2 S2 C15 111.8(3) . . ?
C15 S2 C14 92.2(2) . . ?
C16 C1 C10 112.2(4) . . ?
C22 C1 C10 130.6(4) . . ?
C22 C1 C16 116.9(4) . . ?
C6 C4 C14 114.4(4) . . ?
C6 C4 C20 132.5(4) . . ?
C14 C4 C20 113.0(4) . . ?
C4 C6 S1 124.5(4) . . ?
C4 C6 C10 125.4(4) . . ?
C10 C6 S1 110.0(3) . . ?
C14 C8 S3 125.9(4) . . ?
C14 C8 C18 123.3(4) . . ?
C18 C8 S3 110.8(3) . . ?
C6 C10 C1 112.8(4) . . ?
C6 C10 C18 118.2(4) . . ?
C18 C10 C1 129.0(4) . . ?
C26 C12 C18 130.3(5) . . ?
C26 C12 C28 117.5(5) . . ?
C28 C12 C18 112.1(4) . . ?
C4 C14 S2 110.5(4) . . ?
C8 C14 S2 127.8(4) . . ?
C8 C14 C4 121.6(4) . . ?
C1 C16 S1 111.6(3) . . ?
C24 C16 S1 124.6(4) . . ?
C24 C16 C1 123.6(5) . . ?
C8 C18 C10 116.4(4) . . ?
C8 C18 C12 111.6(4) . . ?
C10 C18 C12 132.0(4) . . ?
C15 C20 C4 112.2(5) . . ?
C9 C20 C4 130.4(5) . . ?
C9 C20 C15 117.4(5) . . ?
C1 C22 H22 119.8 . . ?
C1 C22 C2 120.4(5) . . ?
C2 C22 H22 119.8 . . ?
C16 C24 H24 121.2 . . ?
C16 C24 C29 117.7(5) . . ?
C29 C24 H24 121.2 . . ?
C12 C26 H26 120.3 . . ?
C19 C26 C12 119.5(5) . . ?
C19 C26 H26 120.3 . . ?
C12 C28 S3 112.0(4) . . ?
C11 C28 S3 124.9(4) . . ?
C11 C28 C12 122.8(6) . . ?
C24 C29 C5 119.0(5) . . ?
C2 C29 C24 119.0(5) . . ?
C2 C29 C5 121.9(5) . . ?
C20 C15 S2 112.0(4) . . ?
C17 C15 S2 124.7(5) . . ?
C17 C15 C20 123.3(6) . . ?
C22 C2 C29 121.7(5) . . ?
C22 C2 H2 119.2 . . ?
C29 C2 H2 119.2 . . ?
C13 N1 C27 120.6(8) . . ?
C13 N1 C7 120.1(9) . . ?
C7 N1 C27 117.6(9) . . ?
C15 C17 H17 121.0 . . ?
C15 C17 C3 118.0(6) . . ?
C3 C17 H17 121.0 . . ?
C20 C9 H9 120.2 . . ?
C23 C9 C20 119.7(6) . . ?
C23 C9 H9 120.2 . . ?
C26 C19 H19 119.0 . . ?
C21 C19 C26 122.0(6) . . ?
C21 C19 H19 119.0 . . ?
O3 C5 C29 118.8(6) . . ?
O3 C5 C25 122.1(6) . . ?
C25 C5 C29 119.1(6) . . ?
C19 C21 H21 120.2 . . ?
C11 C21 C19 119.6(6) . . ?
C11 C21 H21 120.2 . . ?
C28 C11 H11 120.8 . . ?
C21 C11 C28 118.5(6) . . ?
C21 C11 H11 120.8 . . ?
C9 C23 H23 119.5 . . ?
C9 C23 C3 120.9(6) . . ?
C3 C23 H23 119.5 . . ?
C17 C3 C23 120.7(5) . . ?
C17 C3 H3 119.6 . . ?
C23 C3 H3 119.6 . . ?
C5 C25 H25A 109.5 . . ?
C5 C25 H25B 109.5 . . ?
C5 C25 H25C 109.5 . . ?
H25A C25 H25B 109.5 . . ?
H25A C25 H25C 109.5 . . ?
H25B C25 H25C 109.5 . . ?
N1 C13 H13 118.6 . . ?
O7 C13 N1 122.7(10) . . ?
O7 C13 H13 118.6 . . ?
N1 C27 H27A 109.5 . . ?
N1 C27 H27B 109.5 . . ?
N1 C27 H27C 109.5 . . ?
H27A C27 H27B 109.5 . . ?
H27A C27 H27C 109.5 . . ?
H27B C27 H27C 109.5 . . ?
N1 C7 H7A 109.5 . . ?
N1 C7 H7B 109.5 . . ?
N1 C7 H7C 109.5 . . ?
H7A C7 H7B 109.5 . . ?
H7A C7 H7C 109.5 . . ?
H7B C7 H7C 109.5 . . ?

loop_
_geom_bond_atom_site_label_1
_geom_bond_atom_site_label_2
_geom_bond_distance
_geom_bond_site_symmetry_2
_geom_bond_publ_flag
S1 O1 1.428(4) . ?
S1 O4 1.431(4) . ?
S1 C6 1.789(4) . ?
S1 C16 1.754(5) . ?
S3 O8 1.432(4) . ?
S3 O5 1.420(4) . ?
S3 C8 1.781(5) . ?
S3 C28 1.740(6) . ?
S2 O6 1.429(4) . ?
S2 O2 1.417(4) . ?
S2 C14 1.784(5) . ?
S2 C15 1.754(6) . ?
C1 C10 1.489(6) . ?
C1 C16 1.392(7) . ?
C1 C22 1.374(6) . ?
C4 C6 1.388(6) . ?
C4 C14 1.407(7) . ?
C4 C20 1.469(7) . ?
C6 C10 1.393(6) . ?
C8 C14 1.361(7) . ?
C8 C18 1.400(6) . ?
C10 C18 1.410(6) . ?
C12 C18 1.494(7) . ?
C12 C26 1.383(7) . ?
C12 C28 1.401(7) . ?
C16 C24 1.385(7) . ?
C20 C15 1.403(7) . ?
C20 C9 1.384(8) . ?
C22 H22 0.9300 . ?
C22 C2 1.377(7) . ?
C24 H24 0.9300 . ?
C24 C29 1.387(8) . ?
C26 H26 0.9300 . ?
C26 C19 1.383(8) . ?
C28 C11 1.379(8) . ?
C29 C2 1.386(8) . ?
C29 C5 1.507(7) . ?
O3 C5 1.214(9) . ?
C15 C17 1.364(8) . ?
C2 H2 0.9300 . ?
N1 C13 1.310(10) . ?
N1 C27 1.428(10) . ?
N1 C7 1.400(11) . ?
C17 H17 0.9300 . ?
C17 C3 1.366(9) . ?
C9 H9 0.9300 . ?
C9 C23 1.380(8) . ?
C19 H19 0.9300 . ?
C19 C21 1.378(9) . ?
C5 C25 1.480(10) . ?
C21 H21 0.9300 . ?
C21 C11 1.372(9) . ?
C11 H11 0.9300 . ?
C23 H23 0.9300 . ?
C23 C3 1.382(9) . ?
C3 H3 0.9300 . ?
O7 C13 1.244(11) . ?
C25 H25A 0.9600 . ?
C25 H25B 0.9600 . ?
C25 H25C 0.9600 . ?
C13 H13 0.9300 . ?
C27 H27A 0.9600 . ?
C27 H27B 0.9600 . ?
C27 H27C 0.9600 . ?
C7 H7A 0.9600 . ?
C7 H7B 0.9600 . ?
C7 H7C 0.9600 . ?

loop_
_geom_torsion_atom_site_label_1
_geom_torsion_atom_site_label_2
_geom_torsion_atom_site_label_3
_geom_torsion_atom_site_label_4
_geom_torsion
_geom_torsion_site_symmetry_1
_geom_torsion_site_symmetry_2
_geom_torsion_site_symmetry_3
_geom_torsion_site_symmetry_4
_geom_torsion_publ_flag
S1 C6 C10 C1 8.8(5) . . . . ?
S1 C6 C10 C18 -172.8(3) . . . . ?
S1 C16 C24 C29 176.1(4) . . . . ?
S3 C8 C14 S2 -3.7(6) . . . . ?
S3 C8 C14 C4 179.1(3) . . . . ?
S3 C8 C18 C10 -172.2(3) . . . . ?
S3 C8 C18 C12 10.5(5) . . . . ?
S3 C28 C11 C21 174.1(5) . . . . ?
S2 C15 C17 C3 -179.8(4) . . . . ?
O1 S1 C6 C4 64.8(4) . . . . ?
O1 S1 C6 C10 -117.4(3) . . . . ?
O1 S1 C16 C1 113.0(4) . . . . ?
O1 S1 C16 C24 -62.0(5) . . . . ?
O4 S1 C6 C4 -67.9(4) . . . . ?
O4 S1 C6 C10 109.9(3) . . . . ?
O4 S1 C16 C1 -113.3(4) . . . . ?
O4 S1 C16 C24 71.7(5) . . . . ?
O6 S2 C14 C4 112.5(3) . . . . ?
O6 S2 C14 C8 -65.0(5) . . . . ?
O6 S2 C15 C20 -113.1(4) . . . . ?
O6 S2 C15 C17 65.9(5) . . . . ?
O8 S3 C8 C14 60.6(5) . . . . ?
O8 S3 C8 C18 -119.9(4) . . . . ?
O8 S3 C28 C12 113.8(4) . . . . ?
O8 S3 C28 C11 -60.2(5) . . . . ?
O2 S2 C14 C4 -114.6(4) . . . . ?
O2 S2 C14 C8 68.0(5) . . . . ?
O2 S2 C15 C20 113.6(4) . . . . ?
O2 S2 C15 C17 -67.4(5) . . . . ?
O5 S3 C8 C14 -72.0(4) . . . . ?
O5 S3 C8 C18 107.4(4) . . . . ?
O5 S3 C28 C12 -111.1(4) . . . . ?
O5 S3 C28 C11 74.9(5) . . . . ?
C1 C10 C18 C8 168.9(4) . . . . ?
C1 C10 C18 C12 -14.5(8) . . . . ?
C1 C16 C24 C29 1.7(8) . . . . ?
C1 C22 C2 C29 1.8(8) . . . . ?
C4 C6 C10 C1 -173.5(4) . . . . ?
C4 C6 C10 C18 4.9(7) . . . . ?
C4 C20 C15 S2 0.3(5) . . . . ?
C4 C20 C15 C17 -178.7(5) . . . . ?
C4 C20 C9 C23 179.7(5) . . . . ?
C6 S1 C16 C1 -0.4(4) . . . . ?
C6 S1 C16 C24 -175.4(4) . . . . ?
C6 C4 C14 S2 178.1(3) . . . . ?
C6 C4 C14 C8 -4.3(6) . . . . ?
C6 C4 C20 C15 -177.5(5) . . . . ?
C6 C4 C20 C9 3.1(9) . . . . ?
C6 C10 C18 C8 -9.2(6) . . . . ?
C6 C10 C18 C12 167.4(4) . . . . ?
C8 S3 C28 C12 0.9(4) . . . . ?
C8 S3 C28 C11 -173.2(5) . . . . ?
C10 C1 C16 S1 5.4(5) . . . . ?
C10 C1 C16 C24 -179.5(4) . . . . ?
C10 C1 C22 C2 179.0(5) . . . . ?
C12 C26 C19 C21 1.3(9) . . . . ?
C12 C28 C11 C21 0.7(8) . . . . ?
C14 S2 C15 C20 0.0(4) . . . . ?
C14 S2 C15 C17 179.0(5) . . . . ?
C14 C4 C6 S1 179.4(3) . . . . ?
C14 C4 C6 C10 2.0(7) . . . . ?
C14 C4 C20 C15 -0.5(6) . . . . ?
C14 C4 C20 C9 -179.9(5) . . . . ?
C14 C8 C18 C10 7.2(7) . . . . ?
C14 C8 C18 C12 -170.0(4) . . . . ?
C16 S1 C6 C4 177.3(4) . . . . ?
C16 S1 C6 C10 -5.0(3) . . . . ?
C16 C1 C10 C6 -9.4(5) . . . . ?
C16 C1 C10 C18 172.4(4) . . . . ?
C16 C1 C22 C2 -7.0(7) . . . . ?
C16 C24 C29 C2 -7.0(8) . . . . ?
C16 C24 C29 C5 175.7(5) . . . . ?
C18 C8 C14 S2 176.9(3) . . . . ?
C18 C8 C14 C4 -0.3(7) . . . . ?
C18 C12 C26 C19 -179.1(5) . . . . ?
C18 C12 C28 S3 4.9(5) . . . . ?
C18 C12 C28 C11 179.1(5) . . . . ?
C20 C4 C6 S1 -3.6(7) . . . . ?
C20 C4 C6 C10 179.0(4) . . . . ?
C20 C4 C14 S2 0.5(5) . . . . ?
C20 C4 C14 C8 178.1(4) . . . . ?
C20 C15 C17 C3 -0.9(8) . . . . ?
C20 C9 C23 C3 -1.3(9) . . . . ?
C22 C1 C10 C6 164.9(5) . . . . ?
C22 C1 C10 C18 -13.3(8) . . . . ?
C22 C1 C16 S1 -169.7(4) . . . . ?
C22 C1 C16 C24 5.3(7) . . . . ?
C24 C29 C2 C22 5.5(8) . . . . ?
C24 C29 C5 O3 1.3(9) . . . . ?
C24 C29 C5 C25 -177.0(6) . . . . ?
C26 C12 C18 C8 165.1(5) . . . . ?
C26 C12 C18 C10 -11.6(9) . . . . ?
C26 C12 C28 S3 -170.9(4) . . . . ?
C26 C12 C28 C11 3.3(7) . . . . ?
C26 C19 C21 C11 2.8(10) . . . . ?
C28 S3 C8 C14 173.8(4) . . . . ?
C28 S3 C8 C18 -6.8(4) . . . . ?
C28 C12 C18 C8 -10.1(5) . . . . ?
C28 C12 C18 C10 173.2(5) . . . . ?
C28 C12 C26 C19 -4.2(8) . . . . ?
C15 S2 C14 C4 -0.3(3) . . . . ?
C15 S2 C14 C8 -177.7(4) . . . . ?
C15 C20 C9 C23 0.3(8) . . . . ?
C15 C17 C3 C23 0.0(9) . . . . ?
C2 C29 C5 O3 -175.9(6) . . . . ?
C2 C29 C5 C25 5.8(9) . . . . ?
C9 C20 C15 S2 179.8(4) . . . . ?
C9 C20 C15 C17 0.8(8) . . . . ?
C9 C23 C3 C17 1.1(10) . . . . ?
C19 C21 C11 C28 -3.7(9) . . . . ?
C5 C29 C2 C22 -177.3(5) . . . . ?
C27 N1 C13 O7 -170.1(10) . . . . ?
C7 N1 C13 O7 -5.3(15) . . . . ?
